data_4306949
loop_
_publ_author_name
'Lin Cheng'
'Wei-Xiong Zhang'
'Bao-Hui Ye'
'Jian-Bin Lin'
'Xiao-Ming Chen'

_publ_section_title
;
In Situ Solvothermal Generation of 1,2,4-Triazolates and Related Compounds
from Organonitrile and Hydrazine Hydrate: A Mechanism Study
;
_journal_name_full 'Inorganic Chemistry'
_journal_page_first 1135
_journal_page_last 1143
_journal_paper_doi 10.1021/ic061303i
_journal_volume 46
_journal_year 2007
_chemical_formula_sum 'C26 H20 Mn2 N12 O2 S2'
_chemical_formula_weight 706.54
_chemical_name_systematic
; 
 ? 
;
_space_group_IT_number 15
_symmetry_cell_setting monoclinic
_symmetry_space_group_name_Hall '-C 2yc'
_symmetry_space_group_name_H-M 'C 1 2/c 1'
_atom_sites_solution_hydrogens geom
_atom_sites_solution_primary direct
_atom_sites_solution_secondary difmap
_audit_creation_method SHELXL-97
_cell_angle_alpha 90.00
_cell_angle_beta 107.841(2)
_cell_angle_gamma 90.00
_cell_formula_units_Z 4
_cell_length_a 27.612(3)
_cell_length_b 7.5526(9)
_cell_length_c 15.0059(17)
_cell_measurement_temperature 293(2)
_cell_volume 2978.9(6)
_computing_cell_refinement
;
     'SAINT-PLUS for Windows NT, Ver. 6.0, Bruker AXS Inc., 1997.'
;
_computing_data_collection
;
          'SMART for Windows NT, Bruker AXS Inc., 1998.' 
;
_computing_molecular_graphics
;
     'XP-Interactive Molecular Graphics, Ver. 6.10, Bruker AXS Inc., 2000.'
;
_computing_publication_material 'SHELXTL-Bruker AXS Inc., 1998.'
_computing_structure_refinement 'SHELXL-97 (Sheldrick, 1997)'
_computing_structure_solution 'SHELXS-97 (Sheldrick, 1990)'
_diffrn_ambient_temperature 293(2)
_diffrn_measured_fraction_theta_full 0.966
_diffrn_measured_fraction_theta_max 0.966
_diffrn_measurement_device_type 'Bruker APX CCD'
_diffrn_measurement_method 'phi and omega scan'
_diffrn_radiation_monochromator graphite
_diffrn_radiation_source 'fine-focus sealed tube'
_diffrn_radiation_type MoK\a
_diffrn_radiation_wavelength 0.71073
_diffrn_reflns_av_R_equivalents 0.0376
_diffrn_reflns_av_sigmaI/netI 0.0495
_diffrn_reflns_limit_h_max 24
_diffrn_reflns_limit_h_min -34
_diffrn_reflns_limit_k_max 8
_diffrn_reflns_limit_k_min -9
_diffrn_reflns_limit_l_max 18
_diffrn_reflns_limit_l_min -17
_diffrn_reflns_number 8152
_diffrn_reflns_theta_full 26.99
_diffrn_reflns_theta_max 26.99
_diffrn_reflns_theta_min 2.80
_exptl_absorpt_coefficient_mu 1.036
_exptl_absorpt_correction_T_max 0.9035
_exptl_absorpt_correction_T_min 0.8118
_exptl_absorpt_correction_type multi-scan
_exptl_absorpt_process_details sadabs
_exptl_crystal_colour block
_exptl_crystal_density_diffrn 1.575
_exptl_crystal_density_method 'not measured'
_exptl_crystal_description yellow
_exptl_crystal_F_000 1432
_exptl_crystal_size_max 0.21
_exptl_crystal_size_mid 0.11
_exptl_crystal_size_min 0.10
_refine_diff_density_max 0.460
_refine_diff_density_min -0.277
_refine_diff_density_rms 0.074
_refine_ls_extinction_method none
_refine_ls_goodness_of_fit_ref 1.079
_refine_ls_hydrogen_treatment mixed
_refine_ls_matrix_type full
_refine_ls_number_parameters 207
_refine_ls_number_reflns 3144
_refine_ls_number_restraints 0
_refine_ls_restrained_S_all 1.079
_refine_ls_R_factor_all 0.0688
_refine_ls_R_factor_gt 0.0516
_refine_ls_shift/su_max 0.001
_refine_ls_shift/su_mean 0.000
_refine_ls_structure_factor_coef Fsqd
_refine_ls_weighting_details 'calc w=1/[\s^2^(Fo^2^)+(0.0580P)^2^+1.2640P] where P=(Fo^2^+2Fc^2^)/3'
_refine_ls_weighting_scheme calc
_refine_ls_wR_factor_gt 0.1137
_refine_ls_wR_factor_ref 0.1218
_reflns_number_gt 2507
_reflns_number_total 3144
_reflns_threshold_expression >2sigma(I)
_cod_data_source_file ic061303isi20060714_094810_4.cif
_cod_data_source_block 3
_cod_database_code 4306949

loop_
_symmetry_equiv_pos_as_xyz
'x, y, z'
'-x, y, -z+1/2'
'x+1/2, y+1/2, z'
'-x+1/2, y+1/2, -z+1/2'
'-x, -y, -z'
'x, -y, z-1/2'
'-x+1/2, -y+1/2, -z'
'x+1/2, -y+1/2, z-1/2'

loop_
_atom_site_label
_atom_site_type_symbol
_atom_site_fract_x
_atom_site_fract_y
_atom_site_fract_z
_atom_site_U_iso_or_equiv
_atom_site_adp_type
_atom_site_occupancy
_atom_site_symmetry_multiplicity
_atom_site_calc_flag
_atom_site_refinement_flags
_atom_site_disorder_assembly
_atom_site_disorder_group
Mn1 Mn 0.424363(17) 0.82508(6) 0.13620(3) 0.02837(17) Uani 1 1 d . . .
S1 S 0.30508(4) 0.35348(14) 0.05641(7) 0.0529(3) Uani 1 1 d . . .
C1 C 0.30337(13) 0.9030(5) 0.1383(2) 0.0472(9) Uani 1 1 d . . .
H1A H 0.2965 0.9212 0.0743 0.057 Uiso 1 1 calc R . .
C2 C 0.26306(14) 0.9019(6) 0.1744(3) 0.0598(11) Uani 1 1 d . . .
H2A H 0.2301 0.9226 0.1360 0.072 Uiso 1 1 calc R . .
C3 C 0.27273(15) 0.8695(6) 0.2682(3) 0.0663(13) Uani 1 1 d . . .
H3A H 0.2462 0.8656 0.2943 0.080 Uiso 1 1 calc R . .
C4 C 0.32213(14) 0.8428(6) 0.3232(3) 0.0533(10) Uani 1 1 d . . .
H4A H 0.3295 0.8201 0.3869 0.064 Uiso 1 1 calc R . .
C5 C 0.36059(12) 0.8503(4) 0.2821(2) 0.0337(7) Uani 1 1 d . . .
C6 C 0.41443(11) 0.8269(4) 0.3348(2) 0.0311(7) Uani 1 1 d . . .
C7 C 0.48388(11) 0.7845(4) 0.43808(19) 0.0288(7) Uani 1 1 d . . .
C8 C 0.52459(11) 0.7467(4) 0.52501(19) 0.0300(7) Uani 1 1 d . . .
C9 C 0.51538(15) 0.6900(5) 0.6055(2) 0.0491(10) Uani 1 1 d . . .
H9A H 0.4823 0.6759 0.6074 0.059 Uiso 1 1 calc R . .
C10 C 0.55651(16) 0.6543(6) 0.6833(2) 0.0582(11) Uani 1 1 d . . .
H10A H 0.5516 0.6167 0.7389 0.070 Uiso 1 1 calc R . .
C11 C 0.60452(16) 0.6754(5) 0.6771(2) 0.0557(11) Uani 1 1 d . . .
H11A H 0.6328 0.6523 0.7285 0.067 Uiso 1 1 calc R . .
C12 C 0.61042(13) 0.7310(6) 0.5940(2) 0.0488(9) Uani 1 1 d . . .
H12A H 0.6432 0.7443 0.5904 0.059 Uiso 1 1 calc R . .
C13 C 0.35478(12) 0.4812(4) 0.0895(2) 0.0350(7) Uani 1 1 d . . .
N1 N 0.35130(10) 0.8794(4) 0.18989(17) 0.0357(6) Uani 1 1 d . . .
N2 N 0.44952(9) 0.8329(3) 0.29086(16) 0.0306(6) Uani 1 1 d . . .
N3 N 0.49504(9) 0.8059(3) 0.35861(16) 0.0312(6) Uani 1 1 d . . .
N4 N 0.43374(10) 0.7963(3) 0.42747(17) 0.0325(6) Uani 1 1 d . . .
N5 N 0.57141(10) 0.7671(4) 0.51823(17) 0.0360(6) Uani 1 1 d . . .
N6 N 0.39055(12) 0.5683(4) 0.11418(19) 0.0493(8) Uani 1 1 d . . .
O1 O 0.40278(11) 1.0814(4) 0.07664(18) 0.0477(7) Uani 1 1 d . . .
H1B H 0.3799(16) 1.148(5) 0.076(3) 0.054(13) Uiso 1 1 d . . .
H1C H 0.4110(14) 1.124(5) 0.033(3) 0.052(12) Uiso 1 1 d . . .

loop_
_atom_site_aniso_label
_atom_site_aniso_U_11
_atom_site_aniso_U_22
_atom_site_aniso_U_33
_atom_site_aniso_U_23
_atom_site_aniso_U_13
_atom_site_aniso_U_12
Mn1 0.0277(3) 0.0371(3) 0.0209(2) 0.00120(19) 0.00815(18) -0.00159(19)
S1 0.0398(5) 0.0624(7) 0.0543(6) -0.0075(5) 0.0113(4) -0.0109(4)
C1 0.0337(19) 0.067(3) 0.0392(18) 0.0112(18) 0.0078(15) -0.0018(17)
C2 0.029(2) 0.086(3) 0.061(2) 0.015(2) 0.0088(18) 0.0028(19)
C3 0.035(2) 0.107(4) 0.065(3) 0.014(2) 0.025(2) 0.001(2)
C4 0.037(2) 0.089(3) 0.0393(19) 0.0066(19) 0.0198(16) 0.0042(19)
C5 0.0317(17) 0.041(2) 0.0321(16) 0.0029(14) 0.0148(13) 0.0002(13)
C6 0.0304(17) 0.0378(18) 0.0278(15) 0.0015(13) 0.0131(13) 0.0001(13)
C7 0.0313(17) 0.0343(18) 0.0223(14) 0.0006(12) 0.0105(12) 0.0023(12)
C8 0.0354(17) 0.0340(17) 0.0210(14) 0.0019(13) 0.0091(12) 0.0034(14)
C9 0.049(2) 0.071(3) 0.0305(17) 0.0130(17) 0.0180(16) 0.0097(18)
C10 0.061(3) 0.086(3) 0.0290(18) 0.0190(19) 0.0154(17) 0.015(2)
C11 0.054(2) 0.075(3) 0.0291(18) 0.0084(18) -0.0012(17) 0.014(2)
C12 0.039(2) 0.067(3) 0.0354(18) 0.0056(17) 0.0042(16) 0.0033(17)
C13 0.0406(19) 0.0383(19) 0.0276(15) 0.0033(13) 0.0127(14) 0.0014(15)
N1 0.0307(15) 0.0459(17) 0.0310(13) 0.0075(12) 0.0102(11) 0.0002(12)
N2 0.0260(13) 0.0438(16) 0.0233(12) 0.0011(11) 0.0097(10) 0.0025(11)
N3 0.0286(14) 0.0446(17) 0.0200(11) 0.0019(11) 0.0070(10) 0.0021(11)
N4 0.0334(15) 0.0428(17) 0.0242(12) 0.0003(11) 0.0133(11) -0.0002(11)
N5 0.0327(15) 0.0474(17) 0.0261(13) 0.0045(12) 0.0063(11) 0.0022(12)
N6 0.058(2) 0.0476(19) 0.0446(16) -0.0012(15) 0.0190(15) -0.0155(16)
O1 0.0585(18) 0.0476(16) 0.0502(15) 0.0175(13) 0.0364(14) 0.0156(13)

loop_
_atom_type_symbol
_atom_type_description
_atom_type_scat_dispersion_real
_atom_type_scat_dispersion_imag
_atom_type_scat_source
C C 0.0033 0.0016 'International Tables Vol C Tables 4.2.6.8 and 6.1.1.4'
H H 0.0000 0.0000 'International Tables Vol C Tables 4.2.6.8 and 6.1.1.4'
N N 0.0061 0.0033 'International Tables Vol C Tables 4.2.6.8 and 6.1.1.4'
O O 0.0106 0.0060 'International Tables Vol C Tables 4.2.6.8 and 6.1.1.4'
S S 0.1246 0.1234 'International Tables Vol C Tables 4.2.6.8 and 6.1.1.4'
Mn Mn 0.3368 0.7283 'International Tables Vol C Tables 4.2.6.8 and 6.1.1.4'

loop_
_geom_angle_atom_site_label_1
_geom_angle_atom_site_label_2
_geom_angle_atom_site_label_3
_geom_angle
_geom_angle_site_symmetry_1
_geom_angle_site_symmetry_3
_geom_angle_publ_flag
N6 Mn1 O1 134.85(12) . . ?
N6 Mn1 N3 109.53(11) . 2_655 ?
O1 Mn1 N3 102.89(11) . 2_655 ?
N6 Mn1 N2 99.70(10) . . ?
O1 Mn1 N2 111.86(10) . . ?
N3 Mn1 N2 88.60(9) 2_655 . ?
N6 Mn1 N5 80.37(10) . 2_655 ?
O1 Mn1 N5 81.45(10) . 2_655 ?
N3 Mn1 N5 71.03(9) 2_655 2_655 ?
N2 Mn1 N5 158.08(9) . 2_655 ?
N6 Mn1 N1 80.57(11) . . ?
O1 Mn1 N1 80.33(10) . . ?
N3 Mn1 N1 158.66(9) 2_655 . ?
N2 Mn1 N1 70.88(9) . . ?
N5 Mn1 N1 130.10(9) 2_655 . ?
N1 C1 C2 123.4(3) . . ?
N1 C1 H1A 118.3 . . ?
C2 C1 H1A 118.3 . . ?
C3 C2 C1 118.5(3) . . ?
C3 C2 H2A 120.7 . . ?
C1 C2 H2A 120.7 . . ?
C2 C3 C4 119.2(4) . . ?
C2 C3 H3A 120.4 . . ?
C4 C3 H3A 120.4 . . ?
C3 C4 C5 118.8(3) . . ?
C3 C4 H4A 120.6 . . ?
C5 C4 H4A 120.6 . . ?
N1 C5 C4 122.3(3) . . ?
N1 C5 C6 114.6(3) . . ?
C4 C5 C6 123.1(3) . . ?
N2 C6 N4 113.5(3) . . ?
N2 C6 C5 120.2(3) . . ?
N4 C6 C5 126.3(3) . . ?
N3 C7 N4 113.5(2) . . ?
N3 C7 C8 119.8(3) . . ?
N4 C7 C8 126.7(3) . . ?
N5 C8 C9 123.1(3) . . ?
N5 C8 C7 113.9(2) . . ?
C9 C8 C7 123.0(3) . . ?
C8 C9 C10 118.5(3) . . ?
C8 C9 H9A 120.8 . . ?
C10 C9 H9A 120.8 . . ?
C11 C10 C9 118.8(3) . . ?
C11 C10 H10A 120.6 . . ?
C9 C10 H10A 120.6 . . ?
C10 C11 C12 119.0(3) . . ?
C10 C11 H11A 120.5 . . ?
C12 C11 H11A 120.5 . . ?
N5 C12 C11 123.2(3) . . ?
N5 C12 H12A 118.4 . . ?
C11 C12 H12A 118.4 . . ?
N6 C13 S1 178.4(3) . . ?
C1 N1 C5 117.7(3) . . ?
C1 N1 Mn1 127.7(2) . . ?
C5 N1 Mn1 113.4(2) . . ?
C6 N2 N3 105.7(2) . . ?
C6 N2 Mn1 118.52(19) . . ?
N3 N2 Mn1 134.26(18) . . ?
C7 N3 N2 105.8(2) . . ?
C7 N3 Mn1 118.98(19) . 2_655 ?
N2 N3 Mn1 134.68(18) . 2_655 ?
C7 N4 C6 101.6(2) . . ?
C12 N5 C8 117.3(3) . . ?
C12 N5 Mn1 126.6(2) . 2_655 ?
C8 N5 Mn1 115.44(18) . 2_655 ?
C13 N6 Mn1 149.5(3) . . ?
Mn1 O1 H1B 133(3) . . ?
Mn1 O1 H1C 125(3) . . ?
H1B O1 H1C 99(4) . . ?

loop_
_geom_bond_atom_site_label_1
_geom_bond_atom_site_label_2
_geom_bond_distance
_geom_bond_site_symmetry_2
_geom_bond_publ_flag
Mn1 N6 2.134(3) . ?
Mn1 O1 2.139(3) . ?
Mn1 N3 2.208(2) 2_655 ?
Mn1 N2 2.210(2) . ?
Mn1 N5 2.396(2) 2_655 ?
Mn1 N1 2.426(3) . ?
S1 C13 1.626(3) . ?
C1 N1 1.325(4) . ?
C1 C2 1.379(5) . ?
C1 H1A 0.9300 . ?
C2 C3 1.372(5) . ?
C2 H2A 0.9300 . ?
C3 C4 1.376(5) . ?
C3 H3A 0.9300 . ?
C4 C5 1.383(4) . ?
C4 H4A 0.9300 . ?
C5 N1 1.346(4) . ?
C5 C6 1.465(4) . ?
C6 N2 1.329(4) . ?
C6 N4 1.348(4) . ?
C7 N3 1.330(4) . ?
C7 N4 1.347(4) . ?
C7 C8 1.466(4) . ?
C8 N5 1.337(4) . ?
C8 C9 1.376(4) . ?
C9 C10 1.384(5) . ?
C9 H9A 0.9300 . ?
C10 C11 1.366(6) . ?
C10 H10A 0.9300 . ?
C11 C12 1.373(5) . ?
C11 H11A 0.9300 . ?
C12 N5 1.333(4) . ?
C12 H12A 0.9300 . ?
C13 N6 1.149(4) . ?
N2 N3 1.368(3) . ?
N3 Mn1 2.208(2) 2_655 ?
N5 Mn1 2.396(2) 2_655 ?
O1 H1B 0.81(4) . ?
O1 H1C 0.83(4) . ?

loop_
_geom_hbond_atom_site_label_D
_geom_hbond_atom_site_label_H
_geom_hbond_atom_site_label_A
_geom_hbond_distance_DH
_geom_hbond_distance_HA
_geom_hbond_distance_DA
_geom_hbond_angle_DHA
_geom_hbond_site_symmetry_A
O1 H1B S1 0.81(4) 2.53(4) 3.330(3) 174(4) 1_565
O1 H1C N4 0.83(4) 1.96(4) 2.787(4) 175(4) 6_575
